data_7003552
loop_
_publ_author_name
'Breunig, Hans J.'
'K\"onigsmann, Lucia'
'Lork, Enno'
'Nema, Mihai'
'Philipp, Nicky'
'Silvestru, Cristian'
'Soran, Albert'
'Varga, Richard A.'
'Wagner, Roxana'

_publ_section_title
;
 Hypervalent organobismuth(iii) carbonate, chalcogenides and halides
 with the pendant arm ligands 2-(Me2NCH2)C6H4 and 2,6-(Me2NCH2)2C6H3
;
_journal_issue 14
_journal_name_full 'Dalton Transactions'
_journal_page_first 1831
_journal_page_last 1842
_journal_paper_doi 10.1039/b717127g
_journal_year 2008
_chemical_formula_moiety 'C18 H24 Bi Br N2'
_chemical_formula_sum 'C18 H24 Bi Br N2'
_chemical_formula_weight 557.28
_chemical_name_systematic
;
?
;
_space_group_IT_number 14
_symmetry_cell_setting monoclinic
_symmetry_space_group_name_Hall '-P 2yn'
_symmetry_space_group_name_H-M 'P 1 21/n 1'
_atom_sites_solution_hydrogens geom
_atom_sites_solution_primary direct
_atom_sites_solution_secondary difmap
_audit_creation_method SHELXL-97
_cell_angle_alpha 90.00
_cell_angle_beta 90.972(2)
_cell_angle_gamma 90.00
_cell_formula_units_Z 4
_cell_length_a 9.5102(9)
_cell_length_b 16.2013(16)
_cell_length_c 12.4073(12)
_cell_measurement_reflns_used 4853
_cell_measurement_temperature 297(2)
_cell_measurement_theta_max 23.48
_cell_measurement_theta_min 2.48
_cell_volume 1911.4(3)
_computing_cell_refinement 'Bruker SMART'
_computing_data_collection 'Bruker SMART'
_computing_data_reduction 'Bruker SAINT'
_computing_molecular_graphics 'Bruker SHELXTL'
_computing_publication_material 'Bruker SHELXTL'
_computing_structure_refinement 'Bruker SHELXTL'
_computing_structure_solution 'Bruker SHELXTL'
_diffrn_ambient_temperature 297(2)
_diffrn_measured_fraction_theta_full 0.997
_diffrn_measured_fraction_theta_max 0.997
_diffrn_measurement_device_type 'CCD area detector'
_diffrn_measurement_method 'phi and omega scans'
_diffrn_radiation_monochromator graphite
_diffrn_radiation_source 'fine-focus sealed tube'
_diffrn_radiation_type MoK\a
_diffrn_radiation_wavelength 0.71073
_diffrn_reflns_av_R_equivalents 0.0527
_diffrn_reflns_av_sigmaI/netI 0.0385
_diffrn_reflns_limit_h_max 11
_diffrn_reflns_limit_h_min -11
_diffrn_reflns_limit_k_max 20
_diffrn_reflns_limit_k_min -20
_diffrn_reflns_limit_l_max 15
_diffrn_reflns_limit_l_min -15
_diffrn_reflns_number 20240
_diffrn_reflns_theta_full 26.37
_diffrn_reflns_theta_max 26.37
_diffrn_reflns_theta_min 2.07
_exptl_absorpt_coefficient_mu 11.313
_exptl_absorpt_correction_T_max 0.325
_exptl_absorpt_correction_T_min 0.096
_exptl_absorpt_correction_type multi-scan
_exptl_absorpt_process_details 'Bruker, 2001.'
_exptl_crystal_colour colourless
_exptl_crystal_density_diffrn 1.937
_exptl_crystal_density_method 'not measured'
_exptl_crystal_description block
_exptl_crystal_F_000 1056
_exptl_crystal_size_max 0.34
_exptl_crystal_size_mid 0.18
_exptl_crystal_size_min 0.10
_refine_diff_density_max 1.115
_refine_diff_density_min -1.310
_refine_diff_density_rms 0.115
_refine_ls_extinction_method none
_refine_ls_goodness_of_fit_ref 1.155
_refine_ls_hydrogen_treatment constr
_refine_ls_matrix_type full
_refine_ls_number_parameters 203
_refine_ls_number_reflns 3894
_refine_ls_number_restraints 0
_refine_ls_restrained_S_all 1.155
_refine_ls_R_factor_all 0.0467
_refine_ls_R_factor_gt 0.0387
_refine_ls_shift/su_max 0.002
_refine_ls_shift/su_mean 0.000
_refine_ls_structure_factor_coef Fsqd
_refine_ls_weighting_details 'calc w=1/[\s^2^(Fo^2^)+(0.0194P)^2^+4.0116P] where P=(Fo^2^+2Fc^2^)/3'
_refine_ls_weighting_scheme calc
_refine_ls_wR_factor_gt 0.0736
_refine_ls_wR_factor_ref 0.0763
_reflns_number_gt 3493
_reflns_number_total 3894
_reflns_threshold_expression >2sigma(I)
_cod_data_source_file b717127g.txt
_cod_data_source_block 358rich
_cod_depositor_comments
;
The following automatic conversions were performed:
'_symmetry_cell_setting' value 'Monoclinic' changed to 'monoclinic'
according to '/home/saulius/struct/CIF-dictionaries/cif_core.dic'
dictionary named 'cif_core.dic' version 2.4.1 from 2010-06-29.

Automatic conversion script
Id: cif_fix_enum 1527 2010-12-29 10:47:43Z saulius 
;
_cod_original_sg_symbol_H-M 'P2(1)/n '
_cod_database_code 7003552

loop_
_symmetry_equiv_pos_as_xyz
'x, y, z'
'-x+1/2, y+1/2, -z+1/2'
'-x, -y, -z'
'x-1/2, -y-1/2, z-1/2'

loop_
_atom_site_label
_atom_site_type_symbol
_atom_site_fract_x
_atom_site_fract_y
_atom_site_fract_z
_atom_site_U_iso_or_equiv
_atom_site_adp_type
_atom_site_occupancy
_atom_site_symmetry_multiplicity
_atom_site_calc_flag
_atom_site_refinement_flags
_atom_site_disorder_assembly
_atom_site_disorder_group
Bi1 Bi 0.08094(2) 0.150548(14) 0.438389(19) 0.03977(9) Uani 1 1 d . . .
Br1 Br 0.25821(8) 0.09444(5) 0.27110(6) 0.0608(2) Uani 1 1 d . . .
C1 C 0.2368(7) 0.2526(4) 0.4724(5) 0.0438(15) Uani 1 1 d . . .
C2 C 0.2136(7) 0.3295(4) 0.4230(5) 0.0482(16) Uani 1 1 d . . .
C3 C 0.3087(8) 0.3930(4) 0.4426(6) 0.0594(19) Uani 1 1 d . . .
H3 H 0.2923 0.4448 0.4127 0.071 Uiso 1 1 calc R . .
C4 C 0.4271(8) 0.3800(5) 0.5059(7) 0.067(2) Uani 1 1 d . . .
H4 H 0.4915 0.4226 0.5161 0.081 Uiso 1 1 calc R . .
C5 C 0.4506(7) 0.3061(5) 0.5533(6) 0.062(2) Uani 1 1 d . . .
H5 H 0.5297 0.2985 0.5973 0.074 Uiso 1 1 calc R . .
C6 C 0.3559(7) 0.2409(4) 0.5362(6) 0.0513(17) Uani 1 1 d . . .
H6 H 0.3732 0.1897 0.5678 0.062 Uiso 1 1 calc R . .
C7 C 0.0855(8) 0.3406(5) 0.3507(6) 0.061(2) Uani 1 1 d . . .
H7A H 0.0869 0.3956 0.3199 0.073 Uiso 1 1 calc R . .
H7B H 0.0895 0.3012 0.2919 0.073 Uiso 1 1 calc R . .
C8 C -0.0718(9) 0.3991(5) 0.4760(7) 0.076(2) Uani 1 1 d . . .
H8A H 0.0071 0.4079 0.5239 0.114 Uiso 1 1 calc R . .
H8B H -0.1543 0.3885 0.5173 0.114 Uiso 1 1 calc R . .
H8C H -0.0867 0.4474 0.4325 0.114 Uiso 1 1 calc R . .
C9 C -0.1629(9) 0.3166(6) 0.3310(7) 0.081(3) Uani 1 1 d . . .
H9A H -0.1716 0.3637 0.2845 0.122 Uiso 1 1 calc R . .
H9B H -0.2481 0.3097 0.3704 0.122 Uiso 1 1 calc R . .
H9C H -0.1462 0.2681 0.2886 0.122 Uiso 1 1 calc R . .
C10 C 0.1741(6) 0.0614(4) 0.5594(5) 0.0405(14) Uani 1 1 d . . .
C11 C 0.0939(7) 0.0485(4) 0.6509(5) 0.0445(15) Uani 1 1 d . . .
C12 C 0.1401(8) -0.0059(4) 0.7289(6) 0.0573(19) Uani 1 1 d . . .
H12 H 0.0858 -0.0145 0.7896 0.069 Uiso 1 1 calc R . .
C13 C 0.2650(9) -0.0479(5) 0.7188(7) 0.068(2) Uani 1 1 d . . .
H13 H 0.2947 -0.0848 0.7720 0.082 Uiso 1 1 calc R . .
C14 C 0.3446(8) -0.0350(5) 0.6305(7) 0.069(2) Uani 1 1 d . . .
H14 H 0.4298 -0.0625 0.6237 0.083 Uiso 1 1 calc R . .
C15 C 0.2994(7) 0.0192(4) 0.5501(6) 0.0573(19) Uani 1 1 d . . .
H15 H 0.3541 0.0270 0.4895 0.069 Uiso 1 1 calc R . .
C16 C -0.0477(7) 0.0899(4) 0.6591(6) 0.0546(18) Uani 1 1 d . . .
H16A H -0.1179 0.0566 0.6218 0.066 Uiso 1 1 calc R . .
H16B H -0.0734 0.0931 0.7344 0.066 Uiso 1 1 calc R . .
C17 C -0.1936(7) 0.2000(5) 0.5891(7) 0.063(2) Uani 1 1 d . . .
H17A H -0.2365 0.1627 0.5381 0.095 Uiso 1 1 calc R . .
H17B H -0.1925 0.2546 0.5593 0.095 Uiso 1 1 calc R . .
H17C H -0.2465 0.2000 0.6543 0.095 Uiso 1 1 calc R . .
C18 C 0.0220(8) 0.2325(4) 0.6850(6) 0.0588(19) Uani 1 1 d . . .
H18A H -0.0243 0.2332 0.7532 0.088 Uiso 1 1 calc R . .
H18B H 0.0177 0.2866 0.6534 0.088 Uiso 1 1 calc R . .
H18C H 0.1186 0.2168 0.6957 0.088 Uiso 1 1 calc R . .
N1 N -0.0442(6) 0.3292(3) 0.4072(5) 0.0544(15) Uani 1 1 d . . .
N2 N -0.0481(5) 0.1730(3) 0.6130(4) 0.0448(13) Uani 1 1 d . . .

loop_
_atom_site_aniso_label
_atom_site_aniso_U_11
_atom_site_aniso_U_22
_atom_site_aniso_U_33
_atom_site_aniso_U_23
_atom_site_aniso_U_13
_atom_site_aniso_U_12
Bi1 0.04271(14) 0.03778(14) 0.03880(15) -0.00014(11) -0.00013(9) -0.00035(11)
Br1 0.0732(5) 0.0567(5) 0.0532(4) 0.0010(4) 0.0212(4) -0.0052(4)
C1 0.052(4) 0.040(4) 0.039(4) -0.004(3) 0.005(3) -0.003(3)
C2 0.066(4) 0.044(4) 0.035(4) 0.005(3) 0.010(3) 0.006(3)
C3 0.081(5) 0.035(4) 0.062(5) 0.003(3) 0.017(4) -0.009(4)
C4 0.068(5) 0.063(5) 0.071(5) -0.015(4) 0.015(4) -0.026(4)
C5 0.051(4) 0.069(5) 0.066(5) -0.004(4) 0.000(4) -0.011(4)
C6 0.054(4) 0.047(4) 0.053(4) 0.006(3) 0.000(3) -0.003(3)
C7 0.082(5) 0.058(5) 0.043(4) 0.008(4) -0.001(4) 0.002(4)
C8 0.092(6) 0.060(5) 0.076(6) -0.008(5) 0.003(5) 0.018(5)
C9 0.089(6) 0.082(6) 0.072(6) 0.000(5) -0.027(5) 0.011(5)
C10 0.043(3) 0.035(3) 0.043(4) 0.006(3) -0.002(3) -0.001(3)
C11 0.056(4) 0.035(3) 0.043(4) 0.001(3) 0.002(3) -0.011(3)
C12 0.077(5) 0.050(4) 0.045(4) 0.006(3) 0.002(4) -0.013(4)
C13 0.077(5) 0.058(5) 0.069(6) 0.017(4) -0.021(4) -0.007(4)
C14 0.059(5) 0.056(5) 0.092(6) 0.011(5) -0.015(4) 0.014(4)
C15 0.052(4) 0.052(4) 0.068(5) 0.013(4) 0.009(4) 0.009(3)
C16 0.061(4) 0.051(4) 0.052(4) 0.001(3) 0.018(3) -0.007(3)
C17 0.049(4) 0.058(5) 0.083(6) -0.004(4) 0.011(4) 0.000(4)
C18 0.075(5) 0.051(4) 0.050(4) -0.016(3) -0.002(4) -0.001(4)
N1 0.070(4) 0.046(3) 0.047(3) -0.006(3) -0.003(3) 0.011(3)
N2 0.045(3) 0.044(3) 0.046(3) 0.001(3) 0.004(2) -0.002(2)

loop_
_atom_type_symbol
_atom_type_description
_atom_type_scat_dispersion_real
_atom_type_scat_dispersion_imag
_atom_type_scat_source
C C 0.0033 0.0016 'International Tables Vol C Tables 4.2.6.8 and 6.1.1.4'
H H 0.0000 0.0000 'International Tables Vol C Tables 4.2.6.8 and 6.1.1.4'
N N 0.0061 0.0033 'International Tables Vol C Tables 4.2.6.8 and 6.1.1.4'
Br Br -0.2901 2.4595 'International Tables Vol C Tables 4.2.6.8 and 6.1.1.4'
Bi Bi -4.1077 10.2566 'International Tables Vol C Tables 4.2.6.8 and 6.1.1.4'

loop_
_geom_angle_atom_site_label_1
_geom_angle_atom_site_label_2
_geom_angle_atom_site_label_3
_geom_angle
_geom_angle_site_symmetry_1
_geom_angle_site_symmetry_3
_geom_angle_publ_flag
C10 Bi1 C1 95.5(2) . . ?
C10 Bi1 N2 73.3(2) . . ?
C1 Bi1 N2 93.5(2) . . ?
C10 Bi1 Br1 92.89(16) . . ?
C1 Bi1 Br1 88.57(16) . . ?
N2 Bi1 Br1 166.19(12) . . ?
C6 C1 C2 119.5(6) . . ?
C6 C1 Bi1 122.4(5) . . ?
C2 C1 Bi1 118.1(5) . . ?
C3 C2 C1 119.0(7) . . ?
C3 C2 C7 122.1(6) . . ?
C1 C2 C7 118.9(6) . . ?
C4 C3 C2 120.7(7) . . ?
C5 C4 C3 120.7(7) . . ?
C4 C5 C6 120.1(7) . . ?
C1 C6 C5 120.0(7) . . ?
N1 C7 C2 112.6(6) . . ?
C15 C10 C11 118.6(6) . . ?
C15 C10 Bi1 126.3(5) . . ?
C11 C10 Bi1 115.1(4) . . ?
C12 C11 C10 119.8(6) . . ?
C12 C11 C16 120.8(6) . . ?
C10 C11 C16 119.3(6) . . ?
C11 C12 C13 121.2(7) . . ?
C14 C13 C12 119.4(7) . . ?
C13 C14 C15 120.4(7) . . ?
C10 C15 C14 120.6(7) . . ?
N2 C16 C11 112.3(5) . . ?
C7 N1 C8 110.7(6) . . ?
C7 N1 C9 111.0(6) . . ?
C8 N1 C9 110.0(6) . . ?
C16 N2 C18 111.6(6) . . ?
C16 N2 C17 110.3(5) . . ?
C18 N2 C17 110.1(5) . . ?
C16 N2 Bi1 101.8(4) . . ?
C18 N2 Bi1 113.2(4) . . ?
C17 N2 Bi1 109.7(4) . . ?

loop_
_geom_bond_atom_site_label_1
_geom_bond_atom_site_label_2
_geom_bond_distance
_geom_bond_site_symmetry_2
_geom_bond_publ_flag
Bi1 C10 2.254(6) . ?
Bi1 C1 2.255(6) . ?
Bi1 N2 2.534(5) . ?
Bi1 Br1 2.8452(7) . ?
C1 C6 1.384(9) . ?
C1 C2 1.404(9) . ?
C2 C3 1.388(10) . ?
C2 C7 1.512(10) . ?
C3 C4 1.378(11) . ?
C4 C5 1.352(11) . ?
C5 C6 1.402(10) . ?
C7 N1 1.441(9) . ?
C8 N1 1.445(9) . ?
C9 N1 1.474(9) . ?
C10 C15 1.381(9) . ?
C10 C11 1.394(8) . ?
C11 C12 1.375(9) . ?
C11 C16 1.510(9) . ?
C12 C13 1.377(10) . ?
C13 C14 1.359(11) . ?
C14 C15 1.391(10) . ?
C16 N2 1.464(8) . ?
C17 N2 1.476(8) . ?
C18 N2 1.468(8) . ?

loop_
_geom_torsion_atom_site_label_1
_geom_torsion_atom_site_label_2
_geom_torsion_atom_site_label_3
_geom_torsion_atom_site_label_4
_geom_torsion
_geom_torsion_site_symmetry_1
_geom_torsion_site_symmetry_2
_geom_torsion_site_symmetry_3
_geom_torsion_site_symmetry_4
_geom_torsion_publ_flag
C10 Bi1 C1 C6 9.7(6) . . . . ?
N2 Bi1 C1 C6 83.3(5) . . . . ?
Br1 Bi1 C1 C6 -83.0(5) . . . . ?
C10 Bi1 C1 C2 -172.8(5) . . . . ?
N2 Bi1 C1 C2 -99.3(5) . . . . ?
Br1 Bi1 C1 C2 94.4(5) . . . . ?
C6 C1 C2 C3 -2.2(10) . . . . ?
Bi1 C1 C2 C3 -179.7(5) . . . . ?
C6 C1 C2 C7 178.1(6) . . . . ?
Bi1 C1 C2 C7 0.6(8) . . . . ?
C1 C2 C3 C4 2.6(10) . . . . ?
C7 C2 C3 C4 -177.7(7) . . . . ?
C2 C3 C4 C5 -2.3(11) . . . . ?
C3 C4 C5 C6 1.6(12) . . . . ?
C2 C1 C6 C5 1.5(10) . . . . ?
Bi1 C1 C6 C5 178.9(5) . . . . ?
C4 C5 C6 C1 -1.2(11) . . . . ?
C3 C2 C7 N1 -117.9(7) . . . . ?
C1 C2 C7 N1 61.8(8) . . . . ?
C1 Bi1 C10 C15 -72.4(6) . . . . ?
N2 Bi1 C10 C15 -164.4(6) . . . . ?
Br1 Bi1 C10 C15 16.5(6) . . . . ?
C1 Bi1 C10 C11 108.4(5) . . . . ?
N2 Bi1 C10 C11 16.4(4) . . . . ?
Br1 Bi1 C10 C11 -162.8(4) . . . . ?
C15 C10 C11 C12 -0.5(10) . . . . ?
Bi1 C10 C11 C12 178.8(5) . . . . ?
C15 C10 C11 C16 -176.1(6) . . . . ?
Bi1 C10 C11 C16 3.2(8) . . . . ?
C10 C11 C12 C13 0.3(10) . . . . ?
C16 C11 C12 C13 175.9(7) . . . . ?
C11 C12 C13 C14 0.4(12) . . . . ?
C12 C13 C14 C15 -1.0(12) . . . . ?
C11 C10 C15 C14 -0.1(11) . . . . ?
Bi1 C10 C15 C14 -179.3(5) . . . . ?
C13 C14 C15 C10 0.9(12) . . . . ?
C12 C11 C16 N2 147.4(6) . . . . ?
C10 C11 C16 N2 -37.0(9) . . . . ?
C2 C7 N1 C8 73.9(8) . . . . ?
C2 C7 N1 C9 -163.7(6) . . . . ?
C11 C16 N2 C18 -76.3(7) . . . . ?
C11 C16 N2 C17 161.0(6) . . . . ?
C11 C16 N2 Bi1 44.7(6) . . . . ?
C10 Bi1 N2 C16 -32.6(4) . . . . ?
C1 Bi1 N2 C16 -127.2(4) . . . . ?
Br1 Bi1 N2 C16 -29.0(8) . . . . ?
C10 Bi1 N2 C18 87.3(5) . . . . ?
C1 Bi1 N2 C18 -7.4(5) . . . . ?
Br1 Bi1 N2 C18 90.9(6) . . . . ?
C10 Bi1 N2 C17 -149.4(4) . . . . ?
C1 Bi1 N2 C17 116.0(4) . . . . ?
Br1 Bi1 N2 C17 -145.8(4) . . . . ?
